data_1544784
loop_
_publ_author_name
'Mulijanto, Caroline Evania'
'Quah, Hong Sheng'
'Tan, Geok Kheng'
'Donnadieu, Bruno'
'Vittal, Jagadese J.'

_publ_section_title
;
 Curved crystal morphology, photoreactivity and photosalient behaviour of
 mononuclear Zn(II) complexes
;
_journal_issue 1
_journal_name_full IUCrJ
_journal_page_first
;
;
_journal_paper_doi 10.1107/S2052252516019072
_journal_volume 4
_journal_year 2017
_chemical_formula_sum 'C28 H20 F2 N4 S2 Zn'
_chemical_formula_weight 579.97
_chemical_name_systematic
; 
 ? 
;
_space_group_crystal_system monoclinic
_space_group_IT_number 14
_space_group_name_Hall '-P 2ybc'
_space_group_name_H-M_alt 'P 1 21/c 1'
_symmetry_space_group_name_Hall '-P 2ybc'
_symmetry_space_group_name_H-M 'P 1 21/c 1'
_atom_sites_solution_hydrogens geom
_audit_creation_method SHELXL-2014
_cell_angle_alpha 90
_cell_angle_beta 96.6800(10)
_cell_angle_gamma 90
_cell_formula_units_Z 4
_cell_length_a 10.3095(4)
_cell_length_b 12.2083(4)
_cell_length_c 20.7566(7)
_cell_measurement_reflns_used 9928
_cell_measurement_temperature 100(2)
_cell_measurement_theta_max 30.37
_cell_measurement_theta_min 2.59
_cell_volume 2594.72(16)
_computing_cell_refinement 'Bruker SAINT'
_computing_data_collection 'Bruker APEX2'
_computing_data_reduction 'Bruker SAINT'
_computing_molecular_graphics 'Bruker SHELXTL'
_computing_publication_material 'Bruker SHELXTL'
_computing_structure_refinement 'SHELXL-2014 (Sheldrick, 2014)'
_computing_structure_solution 'SHELXS-97 (Sheldrick 2008)'
_diffrn_ambient_temperature 100(2)
_diffrn_measured_fraction_theta_full 0.999
_diffrn_measured_fraction_theta_max 0.998
_diffrn_measurement_device_type 'Bruker D8 Venture'
_diffrn_measurement_method '\f and \w scans'
_diffrn_radiation_type MoK\a
_diffrn_radiation_wavelength 0.71073
_diffrn_reflns_av_R_equivalents 0.0262
_diffrn_reflns_av_unetI/netI 0.0308
_diffrn_reflns_Laue_measured_fraction_full 0.999
_diffrn_reflns_Laue_measured_fraction_max 0.998
_diffrn_reflns_limit_h_max 13
_diffrn_reflns_limit_h_min -13
_diffrn_reflns_limit_k_max 15
_diffrn_reflns_limit_k_min -16
_diffrn_reflns_limit_l_max 24
_diffrn_reflns_limit_l_min -27
_diffrn_reflns_number 21311
_diffrn_reflns_point_group_measured_fraction_full 0.999
_diffrn_reflns_point_group_measured_fraction_max 0.998
_diffrn_reflns_theta_full 25.242
_diffrn_reflns_theta_max 28.281
_diffrn_reflns_theta_min 2.586
_exptl_absorpt_coefficient_mu 1.147
_exptl_absorpt_correction_T_max 0.7461
_exptl_absorpt_correction_T_min 0.6438
_exptl_absorpt_correction_type multi-scan
_exptl_absorpt_process_details 'SADABS (Sheldrick, 2011)'
_exptl_crystal_colour Light_Brown
_exptl_crystal_density_diffrn 1.485
_exptl_crystal_density_meas ?
_exptl_crystal_density_method 'Not Measured'
_exptl_crystal_description Block
_exptl_crystal_F_000 1184
_exptl_crystal_size_max 0.670
_exptl_crystal_size_mid 0.340
_exptl_crystal_size_min 0.250
_refine_diff_density_max 1.051
_refine_diff_density_min -0.318
_refine_diff_density_rms 0.074
_refine_ls_extinction_method none
_refine_ls_goodness_of_fit_ref 1.027
_refine_ls_hydrogen_treatment constr
_refine_ls_matrix_type full
_refine_ls_number_parameters 334
_refine_ls_number_reflns 6434
_refine_ls_number_restraints 0
_refine_ls_restrained_S_all 1.027
_refine_ls_R_factor_all 0.0476
_refine_ls_R_factor_gt 0.0361
_refine_ls_shift/su_max 0.002
_refine_ls_shift/su_mean 0.000
_refine_ls_structure_factor_coef Fsqd
_refine_ls_weighting_details 'w=1/[\s^2^(Fo^2^)+(0.0426P)^2^+2.3403P] where P=(Fo^2^+2Fc^2^)/3'
_refine_ls_weighting_scheme calc
_refine_ls_wR_factor_gt 0.0851
_refine_ls_wR_factor_ref 0.0910
_reflns_Friedel_coverage 0.000
_reflns_number_gt 5403
_reflns_number_total 6434
_reflns_threshold_expression 'I > 2\s(I)'
_cod_data_source_file lq5002.cif
_cod_data_source_block f245
_cod_depositor_comments
;
The following automatic conversions were performed:

'_exptl_absorpt_correction_type' value 'Multi-scan' changed to
'multi-scan' according to
/usr/data/users/saulius/crontab/automatic-downloads/rss-feeds/IUCr/lib/dictionaries/cif_core.dic
dictionary named 'cif_core.dic' version 2.4.2 from 2011-04-26.

'_exptl_crystal_density_meas' value 'Not Measured' was changed to '?'
- the value is perceived as not measured.

Automatic conversion script
Id: cif_fix_values 4268 2015-11-12 08:31:59Z antanas 
;
_cod_database_code 1544784
_shelx_space_group_comment
; 
The symmetry employed for this shelxl refinement is uniquely defined 
by the following loop, which should always be used as a source of 
symmetry information in preference to the above space-group names. 
They are only intended as comments. 
;
_shelx_estimated_absorpt_t_min 0.514
_shelx_estimated_absorpt_t_max 0.762
_shelxl_version_number 2014-3

loop_
_space_group_symop_operation_xyz
'x, y, z'
'-x, y+1/2, -z+1/2'
'-x, -y, -z'
'x, -y-1/2, z-1/2'

loop_
_atom_site_label
_atom_site_type_symbol
_atom_site_fract_x
_atom_site_fract_y
_atom_site_fract_z
_atom_site_U_iso_or_equiv
_atom_site_adp_type
_atom_site_occupancy
_atom_site_site_symmetry_order
_atom_site_calc_flag
_atom_site_refinement_flags_posn
_atom_site_refinement_flags_adp
_atom_site_disorder_assembly
_atom_site_disorder_group
Zn1 Zn 0.31381(2) 0.41764(2) 0.65435(2) 0.01663(7) Uani 1 1 d . . . .
S1 S 0.40136(5) 0.67439(4) 0.49504(3) 0.02470(12) Uani 1 1 d . . . .
S2 S 0.13283(6) 0.54159(5) 0.83817(3) 0.03325(14) Uani 1 1 d . . . .
N1 N 0.48874(16) 0.36684(13) 0.69656(8) 0.0185(3) Uani 1 1 d . . A 1
C1 C 0.5983(2) 0.3899(2) 0.67008(10) 0.0292(5) Uani 1 1 d . . A 1
H1 H 0.5910 0.4282 0.6300 0.035 Uiso 1 1 calc R U A 1
C2 C 0.7208(2) 0.3603(2) 0.69850(11) 0.0348(5) Uani 1 1 d . . A 1
H2 H 0.7957 0.3794 0.6783 0.042 Uiso 1 1 calc R U A 1
C3 C 0.7351(2) 0.30303(17) 0.75629(10) 0.0253(4) Uani 1 1 d . . A 1
C4 C 0.6208(2) 0.28071(17) 0.78419(11) 0.0275(5) Uani 1 1 d . . A 1
H4 H 0.6254 0.2424 0.8242 0.033 Uiso 1 1 calc R U A 1
C5 C 0.5008(2) 0.31427(16) 0.75358(10) 0.0228(4) Uani 1 1 d . . A 1
H5 H 0.4245 0.2995 0.7737 0.027 Uiso 1 1 calc R U A 1
C6 C 0.8670(2) 0.27071(19) 0.78475(11) 0.0277(5) Uani 1 1 d . . A 1
H6 H 0.9398 0.2991 0.7660 0.033 Uiso 1 1 calc R U A 1
C7 C 0.8894(2) 0.20426(17) 0.83504(10) 0.0249(4) Uani 1 1 d . . A 1
H7 H 0.8156 0.1796 0.8545 0.030 Uiso 1 1 calc R U A 1
C8 C 1.0188(2) 0.16482(17) 0.86373(10) 0.0246(4) Uani 1 1 d . . A 1
C9 C 1.0217(2) 0.08207(17) 0.90928(11) 0.0264(5) Uani 1 1 d . . A 1
H9 H 0.9419 0.0529 0.9205 0.032 Uiso 1 1 calc R U A 1
C10 C 1.1390(2) 0.04095(18) 0.93882(11) 0.0260(4) Uani 1 1 d . . A 1
H10 H 1.1390 -0.0169 0.9694 0.031 Uiso 1 1 calc R U A 1
C11 C 1.2567(2) 0.08382(17) 0.92396(10) 0.0223(4) Uani 1 1 d . . A 1
H11 H 1.3377 0.0572 0.9446 0.027 Uiso 1 1 calc R U A 1
C12 C 1.2526(2) 0.16543(19) 0.87866(10) 0.0267(4) Uani 1 1 d . . A 1
C13 C 1.1365(2) 0.20736(18) 0.84770(10) 0.0283(5) Uani 1 1 d . . A 1
H13 H 1.1372 0.2638 0.8162 0.034 Uiso 1 1 calc R U A 1
F1 F 1.36570(13) 0.20876(15) 0.86453(7) 0.0476(4) Uani 1 1 d . . A 1
N2 N 0.20363(15) 0.30741(13) 0.59940(8) 0.0175(3) Uani 1 1 d . . B 1
N3 N 0.34992(16) 0.53533(14) 0.59518(8) 0.0211(3) Uani 1 1 d . . C 1
C14 C 0.24672(18) 0.25145(16) 0.55031(9) 0.0185(4) Uani 1 1 d . . B 1
H14 H 0.3369 0.2553 0.5450 0.022 Uiso 1 1 calc R U B 1
C15 C 0.16578(19) 0.18863(16) 0.50726(9) 0.0194(4) Uani 1 1 d . . B 1
H15 H 0.2011 0.1496 0.4737 0.023 Uiso 1 1 calc R U B 1
C16 C 0.03264(19) 0.18238(15) 0.51282(9) 0.0183(4) Uani 1 1 d . . B 1
C17 C -0.01170(19) 0.24023(17) 0.56442(10) 0.0216(4) Uani 1 1 d . . B 1
H17 H -0.1015 0.2385 0.5706 0.026 Uiso 1 1 calc R U B 1
C18 C 0.07528(19) 0.29947(17) 0.60606(10) 0.0206(4) Uani 1 1 d . . B 1
H18 H 0.0434 0.3366 0.6412 0.025 Uiso 1 1 calc R U B 1
C19 C -0.05365(19) 0.11918(16) 0.46516(10) 0.0200(4) Uani 1 1 d . . B 1
H19 H -0.0161 0.0865 0.4302 0.024 Uiso 1 1 calc R U B 1
C20 C -0.1816(2) 0.10470(16) 0.46782(10) 0.0221(4) Uani 1 1 d . . B 1
H20 H -0.2170 0.1365 0.5037 0.027 Uiso 1 1 calc R U B 1
C21 C -0.2724(2) 0.04472(16) 0.42100(10) 0.0229(4) Uani 1 1 d . . B 1
C22 C -0.4041(2) 0.04210(19) 0.43115(13) 0.0326(5) Uani 1 1 d . . B 1
H22 H -0.4313 0.0785 0.4677 0.039 Uiso 1 1 calc R U B 1
C23 C -0.4955(2) -0.0127(2) 0.38877(13) 0.0370(6) Uani 1 1 d . . B 1
H23 H -0.5845 -0.0133 0.3965 0.044 Uiso 1 1 calc R U B 1
C24 C -0.4582(2) -0.06635(18) 0.33553(12) 0.0321(5) Uani 1 1 d . . B 1
H24 H -0.5204 -0.1038 0.3061 0.039 Uiso 1 1 calc R U B 1
C25 C -0.3277(2) -0.06398(17) 0.32628(11) 0.0267(5) Uani 1 1 d . . B 1
C26 C -0.2342(2) -0.00960(16) 0.36695(10) 0.0230(4) Uani 1 1 d . . B 1
H26 H -0.1456 -0.0089 0.3585 0.028 Uiso 1 1 calc R U B 1
N4 N 0.21402(17) 0.45733(15) 0.72497(9) 0.0240(4) Uani 1 1 d . . D 1
F2 F -0.28943(15) -0.11771(13) 0.27458(7) 0.0419(4) Uani 1 1 d . . B 1
C27 C 0.37240(18) 0.59343(15) 0.55339(9) 0.0168(4) Uani 1 1 d . . C 1
C28 C 0.18053(19) 0.49264(16) 0.77244(10) 0.0210(4) Uani 1 1 d . . D 1

loop_
_atom_site_aniso_label
_atom_site_aniso_U_11
_atom_site_aniso_U_22
_atom_site_aniso_U_33
_atom_site_aniso_U_23
_atom_site_aniso_U_13
_atom_site_aniso_U_12
Zn1 0.01547(11) 0.01876(12) 0.01500(12) -0.00033(8) -0.00097(8) 0.00077(8)
S1 0.0246(3) 0.0238(3) 0.0258(3) 0.0049(2) 0.0034(2) -0.00131(19)
S2 0.0358(3) 0.0398(3) 0.0267(3) -0.0059(2) 0.0145(2) -0.0002(3)
N1 0.0201(8) 0.0178(8) 0.0166(8) -0.0018(6) -0.0026(6) 0.0007(6)
C1 0.0219(10) 0.0468(13) 0.0188(10) 0.0037(9) 0.0016(8) 0.0053(9)
C2 0.0226(11) 0.0557(16) 0.0262(12) 0.0016(11) 0.0034(9) 0.0079(10)
C3 0.0254(10) 0.0234(10) 0.0253(11) -0.0065(8) -0.0045(8) 0.0050(8)
C4 0.0364(12) 0.0195(10) 0.0238(11) 0.0042(8) -0.0090(9) -0.0021(9)
C5 0.0243(10) 0.0209(10) 0.0221(10) 0.0037(8) -0.0020(8) -0.0051(8)
C6 0.0234(10) 0.0326(12) 0.0267(11) -0.0003(9) 0.0013(8) 0.0009(9)
C7 0.0251(10) 0.0228(10) 0.0259(11) -0.0030(8) -0.0008(8) -0.0005(8)
C8 0.0240(10) 0.0228(10) 0.0250(10) -0.0095(8) -0.0055(8) 0.0042(8)
C9 0.0198(10) 0.0248(11) 0.0333(12) -0.0047(9) -0.0021(8) -0.0013(8)
C10 0.0270(11) 0.0226(10) 0.0272(11) -0.0013(9) -0.0017(9) 0.0005(8)
C11 0.0207(9) 0.0248(10) 0.0205(10) -0.0002(8) -0.0013(8) 0.0062(8)
C12 0.0246(10) 0.0339(12) 0.0214(10) 0.0033(9) 0.0024(8) 0.0009(9)
C13 0.0369(12) 0.0258(11) 0.0204(10) 0.0048(8) -0.0040(9) 0.0036(9)
F1 0.0264(7) 0.0744(11) 0.0417(9) 0.0267(8) 0.0023(6) -0.0042(7)
N2 0.0179(8) 0.0171(8) 0.0167(8) 0.0024(6) -0.0008(6) -0.0010(6)
N3 0.0195(8) 0.0231(9) 0.0206(8) 0.0001(7) 0.0012(6) -0.0001(7)
C14 0.0172(9) 0.0200(9) 0.0185(9) 0.0028(7) 0.0023(7) -0.0002(7)
C15 0.0229(9) 0.0177(9) 0.0176(9) 0.0007(7) 0.0023(7) -0.0001(7)
C16 0.0211(9) 0.0136(9) 0.0193(9) 0.0041(7) -0.0005(7) -0.0007(7)
C17 0.0153(9) 0.0241(10) 0.0253(10) 0.0020(8) 0.0019(8) -0.0015(7)
C18 0.0194(9) 0.0226(10) 0.0201(10) -0.0012(8) 0.0035(7) -0.0016(7)
C19 0.0243(10) 0.0174(9) 0.0180(9) 0.0012(7) 0.0015(8) 0.0001(7)
C20 0.0231(10) 0.0198(10) 0.0225(10) -0.0017(8) -0.0013(8) 0.0001(8)
C21 0.0242(10) 0.0172(9) 0.0254(10) 0.0002(8) -0.0048(8) -0.0006(8)
C22 0.0259(11) 0.0302(12) 0.0410(13) -0.0106(10) 0.0017(10) -0.0013(9)
C23 0.0224(11) 0.0354(13) 0.0514(16) -0.0107(11) -0.0030(10) -0.0030(9)
C24 0.0322(12) 0.0249(11) 0.0352(13) -0.0031(9) -0.0130(10) -0.0049(9)
C25 0.0361(12) 0.0199(10) 0.0226(10) 0.0002(8) -0.0035(9) -0.0029(8)
C26 0.0251(10) 0.0180(9) 0.0249(10) 0.0037(8) -0.0019(8) -0.0027(8)
N4 0.0239(9) 0.0271(9) 0.0212(9) -0.0013(7) 0.0033(7) 0.0042(7)
F2 0.0517(9) 0.0441(8) 0.0294(7) -0.0129(6) 0.0026(6) -0.0103(7)
C27 0.0140(8) 0.0159(9) 0.0196(9) -0.0057(7) -0.0014(7) 0.0018(7)
C28 0.0191(9) 0.0212(10) 0.0227(10) 0.0021(8) 0.0023(8) 0.0001(7)

loop_
_atom_type_symbol
_atom_type_description
_atom_type_scat_dispersion_real
_atom_type_scat_dispersion_imag
_atom_type_scat_source
C C 0.0033 0.0016 'International Tables Vol C Tables 4.2.6.8 and 6.1.1.4'
H H 0.0000 0.0000 'International Tables Vol C Tables 4.2.6.8 and 6.1.1.4'
N N 0.0061 0.0033 'International Tables Vol C Tables 4.2.6.8 and 6.1.1.4'
F F 0.0171 0.0103 'International Tables Vol C Tables 4.2.6.8 and 6.1.1.4'
S S 0.1246 0.1234 'International Tables Vol C Tables 4.2.6.8 and 6.1.1.4'
Zn Zn 0.2839 1.4301 'International Tables Vol C Tables 4.2.6.8 and 6.1.1.4'

loop_
_geom_angle_atom_site_label_1
_geom_angle_atom_site_label_2
_geom_angle_atom_site_label_3
_geom_angle
N4 Zn1 N3 116.49(7)
N4 Zn1 N1 105.93(7)
N3 Zn1 N1 105.91(7)
N4 Zn1 N2 106.17(7)
N3 Zn1 N2 105.67(7)
N1 Zn1 N2 117.17(6)
C5 N1 C1 117.80(17)
C5 N1 Zn1 121.30(14)
C1 N1 Zn1 120.80(14)
N1 C1 C2 122.9(2)
C1 C2 C3 120.3(2)
C2 C3 C4 116.62(19)
C2 C3 C6 119.0(2)
C4 C3 C6 124.4(2)
C5 C4 C3 120.2(2)
N1 C5 C4 122.2(2)
C7 C6 C3 123.4(2)
C6 C7 C8 125.8(2)
C9 C8 C13 119.04(19)
C9 C8 C7 117.4(2)
C13 C8 C7 123.5(2)
C8 C9 C10 121.1(2)
C9 C10 C11 120.4(2)
C12 C11 C10 117.97(19)
F1 C12 C11 118.58(19)
F1 C12 C13 118.5(2)
C11 C12 C13 122.9(2)
C12 C13 C8 118.6(2)
C14 N2 C18 117.09(16)
C14 N2 Zn1 123.46(13)
C18 N2 Zn1 118.84(13)
C27 N3 Zn1 170.10(16)
N2 C14 C15 122.97(18)
C14 C15 C16 120.23(18)
C15 C16 C17 116.58(17)
C15 C16 C19 119.87(18)
C17 C16 C19 123.54(18)
C18 C17 C16 119.84(18)
N2 C18 C17 123.25(19)
C20 C19 C16 124.32(19)
C19 C20 C21 126.6(2)
C22 C21 C26 118.62(19)
C22 C21 C20 118.0(2)
C26 C21 C20 123.43(19)
C23 C22 C21 121.1(2)
C24 C23 C22 120.5(2)
C23 C24 C25 118.0(2)
F2 C25 C26 118.1(2)
F2 C25 C24 118.56(19)
C26 C25 C24 123.3(2)
C25 C26 C21 118.6(2)
C28 N4 Zn1 164.56(17)
N3 C27 S1 179.17(18)
N4 C28 S2 179.6(2)

loop_
_geom_bond_atom_site_label_1
_geom_bond_atom_site_label_2
_geom_bond_distance
Zn1 N4 1.9475(18)
Zn1 N3 1.9539(17)
Zn1 N1 2.0093(16)
Zn1 N2 2.0250(16)
S1 C27 1.618(2)
S2 C28 1.618(2)
N1 C5 1.339(3)
N1 C1 1.342(3)
C1 C2 1.379(3)
C2 C3 1.381(3)
C3 C4 1.399(3)
C3 C6 1.472(3)
C4 C5 1.385(3)
C6 C7 1.321(3)
C7 C8 1.477(3)
C8 C9 1.382(3)
C8 C13 1.395(3)
C9 C10 1.385(3)
C10 C11 1.389(3)
C11 C12 1.367(3)
C12 F1 1.344(3)
C12 C13 1.389(3)
N2 C14 1.344(3)
N2 C18 1.350(2)
N3 C27 1.165(3)
C14 C15 1.382(3)
C15 C16 1.393(3)
C16 C17 1.403(3)
C16 C19 1.470(3)
C17 C18 1.376(3)
C19 C20 1.338(3)
C20 C21 1.465(3)
C21 C22 1.398(3)
C21 C26 1.399(3)
C22 C23 1.384(3)
C23 C24 1.377(4)
C24 C25 1.381(3)
C25 F2 1.355(3)
C25 C26 1.376(3)
N4 C28 1.164(3)
